data_7718656
loop_
_publ_author_name
'Jiang, Xianren'
'Ding, Chang-Hua'
'Qiu, Zaozao'
'Xie, Zuowei'

_publ_section_title
;
 Catalytic regioselective 3,4-difunctionalization of
 3-iodo-<i>o</i>-carborane <i>via</i> Pd migration.
;
_journal_issue 22
_journal_name_full 'Dalton transactions (Cambridge, England : 2003)'
_journal_page_first 8764
_journal_page_last 8768
_journal_paper_doi 10.1039/d5dt00981b
_journal_volume 54
_journal_year 2025
_chemical_formula_moiety 'C11 H26 B10 S'
_chemical_formula_sum 'C11 H26 B10 S'
_chemical_formula_weight 298.48
_space_group_crystal_system monoclinic
_space_group_IT_number 14
_space_group_name_Hall '-P 2ybc'
_space_group_name_H-M_alt 'P 1 21/c 1'
_atom_sites_solution_hydrogens geom
_atom_sites_solution_primary dual
_audit_creation_date 2024-11-27
_audit_creation_method
;
Olex2 1.5
(compiled 2024.02.16 svn.r378c4104 for OlexSys, GUI svn.r6928)
;
_audit_update_record
;
2025-04-10 deposited with the CCDC.	2025-05-07 downloaded from the CCDC.
;
_cell_angle_alpha 90
_cell_angle_beta 110.728(6)
_cell_angle_gamma 90
_cell_formula_units_Z 4
_cell_length_a 13.898(3)
_cell_length_b 10.749(2)
_cell_length_c 12.186(2)
_cell_measurement_reflns_used 9233
_cell_measurement_temperature 190
_cell_measurement_theta_max 27.532
_cell_measurement_theta_min 2.459
_cell_volume 1702.6(6)
_computing_cell_refinement 'SAINT V8.40B (?, 2016)'
_computing_data_reduction 'SAINT V8.40B (?, 2016)'
_computing_molecular_graphics 'Olex2 1.5 (Dolomanov et al., 2009)'
_computing_publication_material 'Olex2 1.5 (Dolomanov et al., 2009)'
_computing_structure_refinement 'SHELXL 2018/3 (Sheldrick, 2015)'
_computing_structure_solution 'SHELXT 2018/2 (Sheldrick, 2018)'
_diffrn_ambient_temperature 190
_diffrn_measured_fraction_theta_full 0.996
_diffrn_measured_fraction_theta_max 0.993
_diffrn_measurement_device_type 'Bruker D8 Venture'
_diffrn_measurement_method '\f and \w scans'
_diffrn_radiation_type MoK\a
_diffrn_radiation_wavelength 0.71073
_diffrn_reflns_av_R_equivalents 0.0781
_diffrn_reflns_av_unetI/netI 0.0494
_diffrn_reflns_Laue_measured_fraction_full 0.996
_diffrn_reflns_Laue_measured_fraction_max 0.993
_diffrn_reflns_limit_h_max 18
_diffrn_reflns_limit_h_min -14
_diffrn_reflns_limit_k_max 13
_diffrn_reflns_limit_k_min -13
_diffrn_reflns_limit_l_max 15
_diffrn_reflns_limit_l_min -15
_diffrn_reflns_number 26464
_diffrn_reflns_point_group_measured_fraction_full 0.996
_diffrn_reflns_point_group_measured_fraction_max 0.993
_diffrn_reflns_theta_full 25.242
_diffrn_reflns_theta_max 27.547
_diffrn_reflns_theta_min 2.605
_diffrn_source_current 1.4
_diffrn_source_power 0.07
_diffrn_source_voltage 50.0
_diffrn_standards_number 0
_exptl_absorpt_coefficient_mu 0.174
_exptl_absorpt_correction_T_max 0.7456
_exptl_absorpt_correction_T_min 0.6469
_exptl_absorpt_correction_type multi-scan
_exptl_absorpt_process_details
;
SADABS-2016/2 (Bruker,2016/2) was used for absorption correction.
wR2(int) was 0.1140 before and 0.0791 after correction.
The Ratio of minimum to maximum transmission is 0.8676.
The \l/2 correction factor is Not present.
;
_exptl_crystal_colour yellow
_exptl_crystal_colour_primary yellow
_exptl_crystal_density_diffrn 1.164
_exptl_crystal_description block
_exptl_crystal_F_000 632
_exptl_crystal_size_max 0.17
_exptl_crystal_size_mid 0.17
_exptl_crystal_size_min 0.05
_refine_diff_density_max 0.304
_refine_diff_density_min -0.367
_refine_diff_density_rms 0.082
_refine_ls_extinction_method none
_refine_ls_goodness_of_fit_ref 1.041
_refine_ls_hydrogen_treatment constr
_refine_ls_matrix_type full
_refine_ls_number_parameters 200
_refine_ls_number_reflns 3888
_refine_ls_number_restraints 0
_refine_ls_restrained_S_all 1.041
_refine_ls_R_factor_all 0.0672
_refine_ls_R_factor_gt 0.0468
_refine_ls_shift/su_max 0.001
_refine_ls_shift/su_mean 0.000
_refine_ls_structure_factor_coef Fsqd
_refine_ls_weighting_details 'w=1/[\s^2^(Fo^2^)+(0.0687P)^2^+0.5386P] where P=(Fo^2^+2Fc^2^)/3'
_refine_ls_weighting_scheme calc
_refine_ls_wR_factor_gt 0.1203
_refine_ls_wR_factor_ref 0.1328
_reflns_Friedel_coverage 0.000
_reflns_number_gt 3006
_reflns_number_total 3888
_reflns_threshold_expression 'I > 2\s(I)'
_cod_data_source_file d5dt00981b2.cif
_cod_data_source_block 6b
_cod_depositor_comments 'Adding full bibliography for 7718655--7718657.cif.'
_cod_original_cell_volume 1702.5(5)
_cod_database_code 7718656
_shelx_shelxl_version_number 2018/3
_shelx_space_group_comment
;
The symmetry employed for this shelxl refinement is uniquely defined
by the following loop, which should always be used as a source of
symmetry information in preference to the above space-group names.
They are only intended as comments.
;
_shelx_estimated_absorpt_t_max 0.991
_shelx_estimated_absorpt_t_min 0.971
_olex2_refinement_description
;
1. Fixed Uiso
 At 1.2 times of:
  All B(H) groups, All C(H) groups, All C(H,H) groups
 At 1.5 times of:
  All C(H,H,H) groups
2.a Ternary CH refined with riding coordinates:
 C4(H4), C5(H5), C9(H9)
2.b Secondary CH2 refined with riding coordinates:
 C3(H3A,H3B), C6(H6A,H6B), C8(H8A,H8B), C10(H10A,H10B), C11(H11A,H11B)
2.c Idealised Me refined as rotating group:
 C7(H7A,H7B,H7C)
2.d Boron cage BH refined with riding coordinates:
 C1(H1), C2(H2), B5(H5A), B6(H6), B7(H7), B8(H8), B9(H9A), B10(H10), B11(H11),
 B12(H12)
;
_olex2_submission_special_instructions 'No special instructions were received'

loop_
_space_group_symop_operation_xyz
'x, y, z'
'-x, y+1/2, -z+1/2'
'-x, -y, -z'
'x, -y-1/2, z-1/2'

loop_
_atom_site_label
_atom_site_type_symbol
_atom_site_fract_x
_atom_site_fract_y
_atom_site_fract_z
_atom_site_U_iso_or_equiv
_atom_site_adp_type
_atom_site_occupancy
_atom_site_site_symmetry_order
_atom_site_calc_flag
_atom_site_refinement_flags_posn
_atom_site_refinement_flags_adp
_atom_site_refinement_flags_occupancy
_atom_site_disorder_assembly
_atom_site_disorder_group
S1 S 0.75454(3) 0.55219(4) 0.82337(4) 0.02798(15) Uani 1 1 d . . . . .
C1 C 0.79271(13) 0.75894(16) 0.66710(14) 0.0239(4) Uani 1 1 d . . . . .
H1 H 0.789295 0.684581 0.601439 0.029 Uiso 1 1 calc R U . . .
C2 C 0.74144(13) 0.89411(16) 0.62485(15) 0.0256(4) Uani 1 1 d . . . . .
H2 H 0.701863 0.915565 0.529453 0.031 Uiso 1 1 calc R U . . .
C3 C 0.87484(15) 0.47011(18) 0.8520(2) 0.0400(5) Uani 1 1 d . . . . .
H3A H 0.893397 0.470177 0.780696 0.048 Uiso 1 1 calc R U . . .
H3B H 0.930478 0.512191 0.915694 0.048 Uiso 1 1 calc R U . . .
C4 C 0.40358(13) 0.70818(17) 0.60862(15) 0.0279(4) Uani 1 1 d . . . . .
H4 H 0.355862 0.702231 0.653514 0.033 Uiso 1 1 calc R U . . .
C5 C 0.57792(12) 0.72159(15) 0.60668(14) 0.0223(3) Uani 1 1 d . . . . .
H5 H 0.599807 0.653244 0.564972 0.027 Uiso 1 1 calc R U . . .
C6 C 0.51274(13) 0.66213(17) 0.67542(15) 0.0289(4) Uani 1 1 d . . . . .
H6A H 0.516125 0.570167 0.674215 0.035 Uiso 1 1 calc R U . . .
H6B H 0.537190 0.690903 0.757924 0.035 Uiso 1 1 calc R U . . .
C7 C 0.86294(18) 0.3381(2) 0.8873(3) 0.0606(7) Uani 1 1 d . . . . .
H7A H 0.846447 0.338672 0.959138 0.091 Uiso 1 1 calc R U . . .
H7B H 0.927357 0.292715 0.901491 0.091 Uiso 1 1 calc R U . . .
H7C H 0.807281 0.297317 0.824283 0.091 Uiso 1 1 calc R U . . .
C8 C 0.42462(14) 0.84096(17) 0.57811(16) 0.0301(4) Uani 1 1 d . . . . .
H8A H 0.460070 0.892149 0.648388 0.036 Uiso 1 1 calc R U . . .
H8B H 0.361869 0.883889 0.526598 0.036 Uiso 1 1 calc R U . . .
C9 C 0.49576(13) 0.80119(16) 0.51318(14) 0.0255(4) Uani 1 1 d . . . . .
H9 H 0.524373 0.871498 0.480489 0.031 Uiso 1 1 calc R U . . .
C10 C 0.42530(15) 0.71249(19) 0.42048(16) 0.0330(4) Uani 1 1 d . . . . .
H10A H 0.465963 0.652071 0.393546 0.040 Uiso 1 1 calc R U . . .
H10B H 0.379159 0.759032 0.351924 0.040 Uiso 1 1 calc R U . . .
C11 C 0.36340(15) 0.64630(18) 0.48729(16) 0.0329(4) Uani 1 1 d . . . . .
H11A H 0.288585 0.660227 0.448130 0.039 Uiso 1 1 calc R U . . .
H11B H 0.377186 0.555715 0.493230 0.039 Uiso 1 1 calc R U . . .
B3 B 0.67777(14) 0.79225(17) 0.68686(16) 0.0218(4) Uani 1 1 d . . . . .
B4 B 0.78298(14) 0.71440(18) 0.79711(16) 0.0228(4) Uani 1 1 d . . . . .
B5 B 0.90137(15) 0.7694(2) 0.78758(18) 0.0278(4) Uani 1 1 d . . . . .
H5A H 0.969752 0.706609 0.807717 0.033 Uiso 1 1 calc R U . . .
B6 B 0.87278(16) 0.8826(2) 0.67423(18) 0.0296(4) Uani 1 1 d . . . . .
H6 H 0.921576 0.894527 0.618912 0.036 Uiso 1 1 calc R U . . .
B7 B 0.69181(16) 0.95427(18) 0.72131(17) 0.0264(4) Uani 1 1 d . . . . .
H7 H 0.622239 1.015552 0.697628 0.032 Uiso 1 1 calc R U . . .
B8 B 0.72070(15) 0.84321(18) 0.83568(16) 0.0240(4) Uani 1 1 d . . . . .
H8 H 0.670888 0.830932 0.889788 0.029 Uiso 1 1 calc R U . . .
B9 B 0.85753(15) 0.82904(19) 0.89766(17) 0.0260(4) Uani 1 1 d . . . . .
H9A H 0.898038 0.807093 0.992791 0.031 Uiso 1 1 calc R U . . .
B10 B 0.91304(16) 0.9315(2) 0.82179(18) 0.0291(4) Uani 1 1 d . . . . .
H10 H 0.989603 0.976825 0.866104 0.035 Uiso 1 1 calc R U . . .
B11 B 0.80984(17) 1.0097(2) 0.71243(18) 0.0300(4) Uani 1 1 d . . . . .
H11 H 0.817375 1.106663 0.682881 0.036 Uiso 1 1 calc R U . . .
B12 B 0.80102(16) 0.9764(2) 0.85148(18) 0.0285(4) Uani 1 1 d . . . . .
H12 H 0.803890 1.051955 0.915853 0.034 Uiso 1 1 calc R U . . .

loop_
_atom_site_aniso_label
_atom_site_aniso_U_11
_atom_site_aniso_U_22
_atom_site_aniso_U_33
_atom_site_aniso_U_23
_atom_site_aniso_U_13
_atom_site_aniso_U_12
S1 0.0250(2) 0.0244(2) 0.0357(3) 0.00644(18) 0.01217(19) 0.00374(17)
C1 0.0249(8) 0.0266(9) 0.0235(8) 0.0000(7) 0.0125(7) 0.0014(7)
C2 0.0292(9) 0.0254(9) 0.0245(8) 0.0026(7) 0.0121(7) -0.0022(7)
C3 0.0287(10) 0.0287(10) 0.0622(13) 0.0055(9) 0.0157(9) 0.0076(8)
C4 0.0252(9) 0.0355(10) 0.0256(9) 0.0016(7) 0.0124(7) 0.0005(7)
C5 0.0247(8) 0.0197(8) 0.0245(8) 0.0010(6) 0.0111(7) 0.0023(7)
C6 0.0275(9) 0.0317(9) 0.0283(9) 0.0071(7) 0.0109(7) -0.0019(7)
C7 0.0383(13) 0.0312(12) 0.112(2) 0.0184(13) 0.0260(14) 0.0117(10)
C8 0.0267(9) 0.0294(9) 0.0315(9) -0.0017(8) 0.0069(7) 0.0062(7)
C9 0.0276(9) 0.0262(9) 0.0218(8) 0.0042(7) 0.0077(7) -0.0008(7)
C10 0.0348(10) 0.0398(11) 0.0231(9) -0.0002(8) 0.0088(8) -0.0038(8)
C11 0.0330(10) 0.0349(10) 0.0302(9) -0.0001(8) 0.0106(8) -0.0068(8)
B3 0.0246(9) 0.0223(9) 0.0213(9) 0.0028(7) 0.0116(8) 0.0027(7)
B4 0.0232(9) 0.0256(10) 0.0217(9) 0.0035(7) 0.0105(7) 0.0037(7)
B5 0.0227(9) 0.0324(11) 0.0297(10) -0.0006(8) 0.0108(8) 0.0003(8)
B6 0.0306(11) 0.0334(11) 0.0291(10) -0.0004(9) 0.0159(9) -0.0065(9)
B7 0.0296(10) 0.0224(9) 0.0273(10) -0.0008(8) 0.0102(8) 0.0032(8)
B8 0.0278(10) 0.0261(10) 0.0210(9) 0.0002(7) 0.0124(8) 0.0030(8)
B9 0.0256(10) 0.0304(10) 0.0225(9) 0.0009(8) 0.0092(8) 0.0010(8)
B10 0.0276(10) 0.0319(11) 0.0276(10) -0.0021(8) 0.0098(8) -0.0037(8)
B11 0.0337(11) 0.0257(10) 0.0304(10) 0.0001(8) 0.0113(9) -0.0046(9)
B12 0.0310(11) 0.0280(10) 0.0269(10) -0.0025(8) 0.0108(8) 0.0006(8)

loop_
_atom_type_symbol
_atom_type_description
_atom_type_scat_dispersion_real
_atom_type_scat_dispersion_imag
_atom_type_scat_source
C C 0.0033 0.0016 'International Tables Vol C Tables 4.2.6.8 and 6.1.1.4'
H H 0.0000 0.0000 'International Tables Vol C Tables 4.2.6.8 and 6.1.1.4'
B B 0.0013 0.0007 'International Tables Vol C Tables 4.2.6.8 and 6.1.1.4'
S S 0.1246 0.1234 'International Tables Vol C Tables 4.2.6.8 and 6.1.1.4'

loop_
_geom_angle_atom_site_label_1
_geom_angle_atom_site_label_2
_geom_angle_atom_site_label_3
_geom_angle
_geom_angle_site_symmetry_1
_geom_angle_site_symmetry_3
_geom_angle_publ_flag
C3 S1 B4 104.73(9) . . ?
C2 C1 H1 120.7 . . ?
C2 C1 B3 62.35(10) . . ?
C2 C1 B4 112.12(13) . . ?
C2 C1 B5 111.84(14) . . ?
C2 C1 B6 61.70(11) . . ?
B3 C1 H1 116.0 . . ?
B4 C1 H1 117.8 . . ?
B4 C1 B3 63.22(10) . . ?
B4 C1 B6 115.70(14) . . ?
B5 C1 H1 117.7 . . ?
B5 C1 B3 116.58(13) . . ?
B5 C1 B4 63.51(11) . . ?
B5 C1 B6 62.74(12) . . ?
B6 C1 H1 116.8 . . ?
B6 C1 B3 116.47(13) . . ?
C1 C2 H2 120.9 . . ?
C1 C2 B3 62.07(10) . . ?
C1 C2 B6 61.90(11) . . ?
C1 C2 B7 111.37(13) . . ?
C1 C2 B11 111.84(14) . . ?
B3 C2 H2 116.2 . . ?
B6 C2 H2 116.8 . . ?
B6 C2 B3 116.40(13) . . ?
B7 C2 H2 118.2 . . ?
B7 C2 B3 62.78(11) . . ?
B7 C2 B6 115.50(14) . . ?
B7 C2 B11 63.68(12) . . ?
B11 C2 H2 117.6 . . ?
B11 C2 B3 116.50(13) . . ?
B11 C2 B6 62.67(12) . . ?
S1 C3 H3A 109.9 . . ?
S1 C3 H3B 109.9 . . ?
H3A C3 H3B 108.3 . . ?
C7 C3 S1 109.02(14) . . ?
C7 C3 H3A 109.9 . . ?
C7 C3 H3B 109.9 . . ?
C6 C4 H4 114.4 . . ?
C6 C4 C8 101.11(14) . . ?
C6 C4 C11 109.08(15) . . ?
C8 C4 H4 114.4 . . ?
C8 C4 C11 101.89(14) . . ?
C11 C4 H4 114.4 . . ?
C6 C5 H5 108.0 . . ?
C6 C5 B3 114.32(14) . . ?
C9 C5 H5 108.0 . . ?
C9 C5 C6 101.67(13) . . ?
C9 C5 B3 116.44(14) . . ?
B3 C5 H5 108.0 . . ?
C4 C6 C5 103.61(13) . . ?
C4 C6 H6A 111.0 . . ?
C4 C6 H6B 111.0 . . ?
C5 C6 H6A 111.0 . . ?
C5 C6 H6B 111.0 . . ?
H6A C6 H6B 109.0 . . ?
C3 C7 H7A 109.5 . . ?
C3 C7 H7B 109.5 . . ?
C3 C7 H7C 109.5 . . ?
H7A C7 H7B 109.5 . . ?
H7A C7 H7C 109.5 . . ?
H7B C7 H7C 109.5 . . ?
C4 C8 H8A 112.8 . . ?
C4 C8 H8B 112.8 . . ?
C4 C8 C9 94.54(13) . . ?
H8A C8 H8B 110.3 . . ?
C9 C8 H8A 112.8 . . ?
C9 C8 H8B 112.8 . . ?
C5 C9 H9 114.6 . . ?
C8 C9 C5 102.50(13) . . ?
C8 C9 H9 114.6 . . ?
C8 C9 C10 101.14(14) . . ?
C10 C9 C5 108.01(14) . . ?
C10 C9 H9 114.6 . . ?
C9 C10 H10A 111.1 . . ?
C9 C10 H10B 111.1 . . ?
C9 C10 C11 103.08(14) . . ?
H10A C10 H10B 109.1 . . ?
C11 C10 H10A 111.1 . . ?
C11 C10 H10B 111.1 . . ?
C4 C11 C10 103.09(14) . . ?
C4 C11 H11A 111.1 . . ?
C4 C11 H11B 111.1 . . ?
C10 C11 H11A 111.1 . . ?
C10 C11 H11B 111.1 . . ?
H11A C11 H11B 109.1 . . ?
C1 B3 C2 55.58(10) . . ?
C1 B3 B4 57.59(10) . . ?
C1 B3 B7 101.81(13) . . ?
C1 B3 B8 102.21(13) . . ?
C2 B3 B4 102.28(12) . . ?
C2 B3 B7 57.20(10) . . ?
C2 B3 B8 102.12(13) . . ?
C5 B3 C1 117.72(14) . . ?
C5 B3 C2 120.29(14) . . ?
C5 B3 B4 122.72(14) . . ?
C5 B3 B7 127.81(14) . . ?
C5 B3 B8 132.92(14) . . ?
B7 B3 B4 106.57(13) . . ?
B8 B3 B4 59.58(10) . . ?
B8 B3 B7 59.46(11) . . ?
C1 B4 S1 121.33(12) . . ?
C1 B4 B3 59.19(10) . . ?
C1 B4 B5 58.01(10) . . ?
C1 B4 B8 103.44(13) . . ?
C1 B4 B9 103.06(13) . . ?
B3 B4 S1 113.68(12) . . ?
B5 B4 S1 125.67(13) . . ?
B5 B4 B3 108.65(13) . . ?
B8 B4 S1 122.40(12) . . ?
B8 B4 B3 59.63(10) . . ?
B8 B4 B5 107.68(14) . . ?
B8 B4 B9 60.09(11) . . ?
B9 B4 S1 129.94(12) . . ?
B9 B4 B3 108.13(13) . . ?
B9 B4 B5 59.58(11) . . ?
C1 B5 B4 58.48(10) . . ?
C1 B5 H5A 125.2 . . ?
C1 B5 B6 59.15(11) . . ?
C1 B5 B9 103.83(13) . . ?
C1 B5 B10 104.26(14) . . ?
B4 B5 H5A 121.0 . . ?
B6 B5 B4 108.59(14) . . ?
B6 B5 H5A 121.5 . . ?
B6 B5 B9 107.34(14) . . ?
B6 B5 B10 59.37(12) . . ?
B9 B5 B4 60.12(11) . . ?
B9 B5 H5A 122.9 . . ?
B9 B5 B10 59.94(11) . . ?
B10 B5 B4 108.48(14) . . ?
B10 B5 H5A 122.5 . . ?
C1 B6 B5 58.12(11) . . ?
C1 B6 H6 125.4 . . ?
C1 B6 B10 104.40(13) . . ?
C1 B6 B11 103.82(14) . . ?
C2 B6 C1 56.40(10) . . ?
C2 B6 B5 103.90(13) . . ?
C2 B6 H6 125.3 . . ?
C2 B6 B10 104.52(14) . . ?
C2 B6 B11 58.14(11) . . ?
B5 B6 H6 122.0 . . ?
B10 B6 B5 60.57(12) . . ?
B10 B6 H6 122.6 . . ?
B10 B6 B11 60.65(12) . . ?
B11 B6 B5 108.60(14) . . ?
B11 B6 H6 122.0 . . ?
C2 B7 B3 60.02(10) . . ?
C2 B7 H7 125.0 . . ?
C2 B7 B8 104.78(13) . . ?
C2 B7 B11 58.30(11) . . ?
C2 B7 B12 103.99(14) . . ?
B3 B7 H7 120.0 . . ?
B8 B7 B3 60.18(11) . . ?
B8 B7 H7 122.3 . . ?
B8 B7 B11 108.40(14) . . ?
B8 B7 B12 60.30(11) . . ?
B11 B7 B3 109.72(14) . . ?
B11 B7 H7 121.1 . . ?
B12 B7 B3 109.11(14) . . ?
B12 B7 H7 122.5 . . ?
B12 B7 B11 59.82(12) . . ?
B3 B8 H8 120.6 . . ?
B3 B8 B9 109.06(13) . . ?
B3 B8 B12 109.13(13) . . ?
B4 B8 B3 60.78(10) . . ?
B4 B8 H8 121.5 . . ?
B4 B8 B9 60.11(11) . . ?
B4 B8 B12 107.95(14) . . ?
B7 B8 B3 60.35(11) . . ?
B7 B8 B4 108.20(13) . . ?
B7 B8 H8 121.9 . . ?
B7 B8 B9 107.53(14) . . ?
B7 B8 B12 60.16(11) . . ?
B9 B8 H8 121.9 . . ?
B12 B8 H8 121.7 . . ?
B12 B8 B9 59.40(11) . . ?
B4 B9 H9A 121.4 . . ?
B5 B9 B4 60.30(11) . . ?
B5 B9 B8 108.03(13) . . ?
B5 B9 H9A 121.6 . . ?
B5 B9 B10 60.24(11) . . ?
B8 B9 B4 59.81(11) . . ?
B8 B9 H9A 121.7 . . ?
B10 B9 B4 108.86(13) . . ?
B10 B9 B8 108.65(14) . . ?
B10 B9 H9A 121.1 . . ?
B12 B9 B4 108.36(14) . . ?
B12 B9 B5 108.35(14) . . ?
B12 B9 B8 60.20(11) . . ?
B12 B9 H9A 121.5 . . ?
B12 B9 B10 60.39(12) . . ?
B5 B10 H10 121.9 . . ?
B6 B10 B5 60.06(12) . . ?
B6 B10 B9 107.79(14) . . ?
B6 B10 H10 121.7 . . ?
B6 B10 B11 59.88(12) . . ?
B6 B10 B12 107.61(14) . . ?
B9 B10 B5 59.81(11) . . ?
B9 B10 H10 122.1 . . ?
B9 B10 B11 107.31(14) . . ?
B9 B10 B12 59.51(11) . . ?
B11 B10 B5 107.60(14) . . ?
B11 B10 H10 122.0 . . ?
B11 B10 B12 59.74(12) . . ?
B12 B10 B5 107.31(14) . . ?
B12 B10 H10 122.2 . . ?
C2 B11 B6 59.19(11) . . ?
C2 B11 B7 58.02(11) . . ?
C2 B11 B10 104.41(14) . . ?
C2 B11 H11 125.1 . . ?
C2 B11 B12 103.92(14) . . ?
B6 B11 B7 107.98(14) . . ?
B6 B11 B10 59.47(12) . . ?
B6 B11 H11 121.5 . . ?
B6 B11 B12 107.60(15) . . ?
B7 B11 B10 108.11(14) . . ?
B7 B11 H11 121.5 . . ?
B10 B11 H11 122.4 . . ?
B12 B11 B7 60.01(11) . . ?
B12 B11 B10 60.13(12) . . ?
B12 B11 H11 122.7 . . ?
B7 B12 B8 59.54(11) . . ?
B7 B12 B10 108.24(14) . . ?
B7 B12 H12 121.9 . . ?
B8 B12 B10 108.58(14) . . ?
B8 B12 H12 121.6 . . ?
B9 B12 B7 107.83(14) . . ?
B9 B12 B8 60.40(11) . . ?
B9 B12 B10 60.11(11) . . ?
B9 B12 B11 108.10(14) . . ?
B9 B12 H12 121.6 . . ?
B10 B12 H12 121.4 . . ?
B11 B12 B7 60.17(12) . . ?
B11 B12 B8 108.07(14) . . ?
B11 B12 B10 60.13(12) . . ?
B11 B12 H12 121.6 . . ?

loop_
_geom_bond_atom_site_label_1
_geom_bond_atom_site_label_2
_geom_bond_distance
_geom_bond_site_symmetry_2
_geom_bond_publ_flag
S1 C3 1.8118(19) . ?
S1 B4 1.841(2) . ?
C1 H1 1.1200 . ?
C1 C2 1.620(2) . ?
C1 B3 1.735(2) . ?
C1 B4 1.705(2) . ?
C1 B5 1.697(3) . ?
C1 B6 1.716(3) . ?
C2 H2 1.1200 . ?
C2 B3 1.740(2) . ?
C2 B6 1.712(3) . ?
C2 B7 1.688(3) . ?
C2 B11 1.693(3) . ?
C3 H3A 0.9900 . ?
C3 H3B 0.9900 . ?
C3 C7 1.508(3) . ?
C4 H4 1.0000 . ?
C4 C6 1.528(2) . ?
C4 C8 1.529(3) . ?
C4 C11 1.535(2) . ?
C5 H5 1.0000 . ?
C5 C6 1.571(2) . ?
C5 C9 1.553(2) . ?
C5 B3 1.580(3) . ?
C6 H6A 0.9900 . ?
C6 H6B 0.9900 . ?
C7 H7A 0.9800 . ?
C7 H7B 0.9800 . ?
C7 H7C 0.9800 . ?
C8 H8A 0.9900 . ?
C8 H8B 0.9900 . ?
C8 C9 1.530(2) . ?
C9 H9 1.0000 . ?
C9 C10 1.537(3) . ?
C10 H10A 0.9900 . ?
C10 H10B 0.9900 . ?
C10 C11 1.551(3) . ?
C11 H11A 0.9900 . ?
C11 H11B 0.9900 . ?
B3 B4 1.804(3) . ?
B3 B7 1.786(3) . ?
B3 B8 1.783(3) . ?
B4 B5 1.790(3) . ?
B4 B8 1.782(3) . ?
B4 B9 1.787(3) . ?
B5 H5A 1.1200 . ?
B5 B6 1.776(3) . ?
B5 B9 1.778(3) . ?
B5 B10 1.785(3) . ?
B6 H6 1.1200 . ?
B6 B10 1.764(3) . ?
B6 B11 1.771(3) . ?
B7 H7 1.1200 . ?
B7 B8 1.770(3) . ?
B7 B11 1.784(3) . ?
B7 B12 1.781(3) . ?
B8 H8 1.1200 . ?
B8 B9 1.787(3) . ?
B8 B12 1.784(3) . ?
B9 H9A 1.1200 . ?
B9 B10 1.780(3) . ?
B9 B12 1.769(3) . ?
B10 H10 1.1200 . ?
B10 B11 1.785(3) . ?
B10 B12 1.785(3) . ?
B11 H11 1.1200 . ?
B11 B12 1.778(3) . ?
B12 H12 1.1200 . ?

loop_
_geom_torsion_atom_site_label_1
_geom_torsion_atom_site_label_2
_geom_torsion_atom_site_label_3
_geom_torsion_atom_site_label_4
_geom_torsion
_geom_torsion_site_symmetry_1
_geom_torsion_site_symmetry_2
_geom_torsion_site_symmetry_3
_geom_torsion_site_symmetry_4
_geom_torsion_publ_flag
S1 B4 B5 C1 107.83(16) . . . . ?
S1 B4 B5 B6 140.59(14) . . . . ?
S1 B4 B5 B9 -119.66(16) . . . . ?
S1 B4 B5 B10 -156.44(13) . . . . ?
S1 B4 B8 B3 -100.34(15) . . . . ?
S1 B4 B8 B7 -139.03(14) . . . . ?
S1 B4 B8 B9 120.80(15) . . . . ?
S1 B4 B8 B12 157.33(13) . . . . ?
S1 B4 B9 B5 112.98(17) . . . . ?
S1 B4 B9 B8 -108.94(16) . . . . ?
S1 B4 B9 B10 149.98(14) . . . . ?
S1 B4 B9 B12 -145.92(14) . . . . ?
C1 C2 B3 C5 -104.64(16) . . . . ?
C1 C2 B3 B4 35.50(12) . . . . ?
C1 C2 B3 B7 137.44(14) . . . . ?
C1 C2 B3 B8 96.61(13) . . . . ?
C1 C2 B6 B5 -35.16(12) . . . . ?
C1 C2 B6 B10 -97.84(14) . . . . ?
C1 C2 B6 B11 -138.64(14) . . . . ?
C1 C2 B7 B3 -39.92(13) . . . . ?
C1 C2 B7 B8 1.84(18) . . . . ?
C1 C2 B7 B11 104.60(15) . . . . ?
C1 C2 B7 B12 64.31(17) . . . . ?
C1 C2 B11 B6 38.90(13) . . . . ?
C1 C2 B11 B7 -103.88(15) . . . . ?
C1 C2 B11 B10 -1.29(18) . . . . ?
C1 C2 B11 B12 -63.51(17) . . . . ?
C1 B3 B4 S1 -113.54(14) . . . . ?
C1 B3 B4 B5 31.54(12) . . . . ?
C1 B3 B4 B8 131.55(14) . . . . ?
C1 B3 B4 B9 94.68(14) . . . . ?
C1 B3 B7 C2 34.75(11) . . . . ?
C1 B3 B7 B8 -97.33(13) . . . . ?
C1 B3 B7 B11 3.10(17) . . . . ?
C1 B3 B7 B12 -60.74(16) . . . . ?
C1 B3 B8 B4 -40.28(12) . . . . ?
C1 B3 B8 B7 96.63(13) . . . . ?
C1 B3 B8 B9 -3.16(17) . . . . ?
C1 B3 B8 B12 60.08(16) . . . . ?
C1 B4 B5 B6 32.76(13) . . . . ?
C1 B4 B5 B9 132.51(14) . . . . ?
C1 B4 B5 B10 95.73(15) . . . . ?
C1 B4 B8 B3 41.37(12) . . . . ?
C1 B4 B8 B7 2.68(17) . . . . ?
C1 B4 B8 B9 -97.50(14) . . . . ?
C1 B4 B8 B12 -60.96(16) . . . . ?
C1 B4 B9 B5 -39.93(12) . . . . ?
C1 B4 B9 B8 98.16(13) . . . . ?
C1 B4 B9 B10 -2.92(17) . . . . ?
C1 B4 B9 B12 61.17(16) . . . . ?
C1 B5 B6 C2 34.39(12) . . . . ?
C1 B5 B6 B10 133.42(14) . . . . ?
C1 B5 B6 B11 95.02(15) . . . . ?
C1 B5 B9 B4 40.33(12) . . . . ?
C1 B5 B9 B8 2.94(18) . . . . ?
C1 B5 B9 B10 -98.67(15) . . . . ?
C1 B5 B9 B12 -60.79(17) . . . . ?
C1 B5 B10 B6 -40.05(12) . . . . ?
C1 B5 B10 B9 97.93(14) . . . . ?
C1 B5 B10 B11 -2.25(17) . . . . ?
C1 B5 B10 B12 60.69(16) . . . . ?
C1 B6 B10 B5 39.55(12) . . . . ?
C1 B6 B10 B9 2.13(18) . . . . ?
C1 B6 B10 B11 -97.97(15) . . . . ?
C1 B6 B10 B12 -60.66(17) . . . . ?
C1 B6 B11 C2 -34.53(12) . . . . ?
C1 B6 B11 B7 -1.89(18) . . . . ?
C1 B6 B11 B10 98.95(14) . . . . ?
C1 B6 B11 B12 61.47(17) . . . . ?
C2 C1 B3 C5 109.30(16) . . . . ?
C2 C1 B3 B4 -137.77(14) . . . . ?
C2 C1 B3 B7 -35.51(12) . . . . ?
C2 C1 B3 B8 -96.44(13) . . . . ?
C2 C1 B4 S1 140.62(13) . . . . ?
C2 C1 B4 B3 39.99(13) . . . . ?
C2 C1 B4 B5 -104.25(15) . . . . ?
C2 C1 B4 B8 -1.61(17) . . . . ?
C2 C1 B4 B9 -63.51(16) . . . . ?
C2 C1 B5 B4 104.68(14) . . . . ?
C2 C1 B5 B6 -38.64(13) . . . . ?
C2 C1 B5 B9 63.51(16) . . . . ?
C2 C1 B5 B10 1.52(17) . . . . ?
C2 C1 B6 B5 138.83(14) . . . . ?
C2 C1 B6 B10 98.05(15) . . . . ?
C2 C1 B6 B11 35.31(12) . . . . ?
C2 B3 B4 S1 -148.12(11) . . . . ?
C2 B3 B4 C1 -34.57(11) . . . . ?
C2 B3 B4 B5 -3.03(16) . . . . ?
C2 B3 B4 B8 96.97(13) . . . . ?
C2 B3 B4 B9 60.11(15) . . . . ?
C2 B3 B7 B8 -132.08(14) . . . . ?
C2 B3 B7 B11 -31.65(13) . . . . ?
C2 B3 B7 B12 -95.48(15) . . . . ?
C2 B3 B8 B4 -97.25(13) . . . . ?
C2 B3 B8 B7 39.65(12) . . . . ?
C2 B3 B8 B9 -60.13(16) . . . . ?
C2 B3 B8 B12 3.11(17) . . . . ?
C2 B6 B10 B5 97.98(14) . . . . ?
C2 B6 B10 B9 60.55(17) . . . . ?
C2 B6 B10 B11 -39.54(13) . . . . ?
C2 B6 B10 B12 -2.24(18) . . . . ?
C2 B6 B11 B7 32.65(13) . . . . ?
C2 B6 B11 B10 133.48(14) . . . . ?
C2 B6 B11 B12 96.00(15) . . . . ?
C2 B7 B8 B3 -41.68(12) . . . . ?
C2 B7 B8 B4 -2.79(18) . . . . ?
C2 B7 B8 B9 60.70(16) . . . . ?
C2 B7 B8 B12 97.90(15) . . . . ?
C2 B7 B11 B6 -33.11(13) . . . . ?
C2 B7 B11 B10 -95.99(15) . . . . ?
C2 B7 B11 B12 -133.46(15) . . . . ?
C2 B7 B12 B8 -99.24(14) . . . . ?
C2 B7 B12 B9 -61.53(17) . . . . ?
C2 B7 B12 B10 2.03(18) . . . . ?
C2 B7 B12 B11 39.53(13) . . . . ?
C2 B11 B12 B7 -39.37(13) . . . . ?
C2 B11 B12 B8 -2.67(18) . . . . ?
C2 B11 B12 B9 61.23(17) . . . . ?
C2 B11 B12 B10 98.82(15) . . . . ?
C3 S1 B4 C1 76.86(15) . . . . ?
C3 S1 B4 B3 144.04(13) . . . . ?
C3 S1 B4 B5 5.91(17) . . . . ?
C3 S1 B4 B8 -148.02(15) . . . . ?
C3 S1 B4 B9 -71.85(17) . . . . ?
C4 C8 C9 C5 -55.20(15) . . . . ?
C4 C8 C9 C10 56.30(15) . . . . ?
C5 C9 C10 C11 70.61(17) . . . . ?
C5 B3 B4 S1 -9.2(2) . . . . ?
C5 B3 B4 C1 104.30(17) . . . . ?
C5 B3 B4 B5 135.84(16) . . . . ?
C5 B3 B4 B8 -124.15(17) . . . . ?
C5 B3 B4 B9 -161.02(14) . . . . ?
C5 B3 B7 C2 -105.04(18) . . . . ?
C5 B3 B7 B8 122.89(18) . . . . ?
C5 B3 B7 B11 -136.68(17) . . . . ?
C5 B3 B7 B12 159.48(16) . . . . ?
C5 B3 B8 B4 108.1(2) . . . . ?
C5 B3 B8 B7 -115.0(2) . . . . ?
C5 B3 B8 B9 145.17(18) . . . . ?
C5 B3 B8 B12 -151.58(17) . . . . ?
C6 C4 C8 C9 57.06(15) . . . . ?
C6 C4 C11 C10 -72.52(18) . . . . ?
C6 C5 C9 C8 32.53(16) . . . . ?
C6 C5 C9 C10 -73.74(16) . . . . ?
C6 C5 B3 C1 131.21(15) . . . . ?
C6 C5 B3 C2 -164.42(14) . . . . ?
C6 C5 B3 B4 63.7(2) . . . . ?
C6 C5 B3 B7 -94.35(19) . . . . ?
C6 C5 B3 B8 -13.4(3) . . . . ?
C8 C4 C6 C5 -38.07(16) . . . . ?
C8 C4 C11 C10 33.80(17) . . . . ?
C8 C9 C10 C11 -36.60(18) . . . . ?
C9 C5 C6 C4 3.37(17) . . . . ?
C9 C5 B3 C1 -110.58(16) . . . . ?
C9 C5 B3 C2 -46.2(2) . . . . ?
C9 C5 B3 B4 -178.12(13) . . . . ?
C9 C5 B3 B7 23.9(2) . . . . ?
C9 C5 B3 B8 104.8(2) . . . . ?
C9 C10 C11 C4 1.73(19) . . . . ?
C11 C4 C6 C5 68.78(17) . . . . ?
C11 C4 C8 C9 -55.38(15) . . . . ?
B3 C1 C2 B6 148.60(13) . . . . ?
B3 C1 C2 B7 40.23(13) . . . . ?
B3 C1 C2 B11 109.37(14) . . . . ?
B3 C1 B4 S1 100.63(14) . . . . ?
B3 C1 B4 B5 -144.24(14) . . . . ?
B3 C1 B4 B8 -41.60(12) . . . . ?
B3 C1 B4 B9 -103.50(14) . . . . ?
B3 C1 B5 B4 35.69(14) . . . . ?
B3 C1 B5 B6 -107.63(15) . . . . ?
B3 C1 B5 B9 -5.48(19) . . . . ?
B3 C1 B5 B10 -67.47(17) . . . . ?
B3 C1 B6 C2 -31.03(13) . . . . ?
B3 C1 B6 B5 107.80(15) . . . . ?
B3 C1 B6 B10 67.02(18) . . . . ?
B3 C1 B6 B11 4.28(19) . . . . ?
B3 C2 B6 C1 30.92(13) . . . . ?
B3 C2 B6 B5 -4.24(19) . . . . ?
B3 C2 B6 B10 -66.92(18) . . . . ?
B3 C2 B6 B11 -107.72(15) . . . . ?
B3 C2 B7 B8 41.76(12) . . . . ?
B3 C2 B7 B11 144.51(14) . . . . ?
B3 C2 B7 B12 104.22(14) . . . . ?
B3 C2 B11 B6 107.55(15) . . . . ?
B3 C2 B11 B7 -35.23(14) . . . . ?
B3 C2 B11 B10 67.36(18) . . . . ?
B3 C2 B11 B12 5.14(19) . . . . ?
B3 C5 C6 C4 129.70(15) . . . . ?
B3 C5 C9 C8 -92.39(16) . . . . ?
B3 C5 C9 C10 161.34(14) . . . . ?
B3 B4 B5 C1 -31.99(12) . . . . ?
B3 B4 B5 B6 0.77(18) . . . . ?
B3 B4 B5 B9 100.52(14) . . . . ?
B3 B4 B5 B10 63.74(17) . . . . ?
B3 B4 B8 B7 -38.69(13) . . . . ?
B3 B4 B8 B9 -138.86(13) . . . . ?
B3 B4 B8 B12 -102.33(14) . . . . ?
B3 B4 B9 B5 -101.42(14) . . . . ?
B3 B4 B9 B8 36.67(12) . . . . ?
B3 B4 B9 B10 -64.41(16) . . . . ?
B3 B4 B9 B12 -0.31(17) . . . . ?
B3 B7 B8 B4 38.89(13) . . . . ?
B3 B7 B8 B9 102.38(14) . . . . ?
B3 B7 B8 B12 139.57(14) . . . . ?
B3 B7 B11 C2 32.29(13) . . . . ?
B3 B7 B11 B6 -0.82(19) . . . . ?
B3 B7 B11 B10 -63.71(17) . . . . ?
B3 B7 B11 B12 -101.17(15) . . . . ?
B3 B7 B12 B8 -36.55(13) . . . . ?
B3 B7 B12 B9 1.16(18) . . . . ?
B3 B7 B12 B10 64.73(17) . . . . ?
B3 B7 B12 B11 102.22(15) . . . . ?
B3 B8 B9 B4 -37.41(12) . . . . ?
B3 B8 B9 B5 0.20(18) . . . . ?
B3 B8 B9 B10 64.03(17) . . . . ?
B3 B8 B9 B12 101.45(14) . . . . ?
B3 B8 B12 B7 36.62(13) . . . . ?
B3 B8 B12 B9 -101.33(14) . . . . ?
B3 B8 B12 B10 -64.06(17) . . . . ?
B3 B8 B12 B11 -0.35(19) . . . . ?
B4 S1 C3 C7 174.12(17) . . . . ?
B4 C1 C2 B3 -40.37(13) . . . . ?
B4 C1 C2 B6 108.23(15) . . . . ?
B4 C1 C2 B7 -0.14(19) . . . . ?
B4 C1 C2 B11 69.00(17) . . . . ?
B4 C1 B3 C2 137.77(14) . . . . ?
B4 C1 B3 C5 -112.93(16) . . . . ?
B4 C1 B3 B7 102.26(13) . . . . ?
B4 C1 B3 B8 41.33(12) . . . . ?
B4 C1 B5 B6 -143.32(14) . . . . ?
B4 C1 B5 B9 -41.17(13) . . . . ?
B4 C1 B5 B10 -103.16(14) . . . . ?
B4 C1 B6 C2 -102.44(15) . . . . ?
B4 C1 B6 B5 36.39(14) . . . . ?
B4 C1 B6 B10 -4.39(19) . . . . ?
B4 C1 B6 B11 -67.13(17) . . . . ?
B4 B3 B7 C2 94.14(13) . . . . ?
B4 B3 B7 B8 -37.93(12) . . . . ?
B4 B3 B7 B11 62.50(16) . . . . ?
B4 B3 B7 B12 -1.34(17) . . . . ?
B4 B3 B8 B7 136.90(14) . . . . ?
B4 B3 B8 B9 37.12(13) . . . . ?
B4 B3 B8 B12 100.36(15) . . . . ?
B4 B5 B6 C1 -32.50(12) . . . . ?
B4 B5 B6 C2 1.89(18) . . . . ?
B4 B5 B6 B10 100.92(15) . . . . ?
B4 B5 B6 B11 62.52(18) . . . . ?
B4 B5 B9 B8 -37.39(13) . . . . ?
B4 B5 B9 B10 -139.00(14) . . . . ?
B4 B5 B9 B12 -101.12(15) . . . . ?
B4 B5 B10 B6 -101.11(15) . . . . ?
B4 B5 B10 B9 36.86(13) . . . . ?
B4 B5 B10 B11 -63.32(17) . . . . ?
B4 B5 B10 B12 -0.38(18) . . . . ?
B4 B8 B9 B5 37.61(13) . . . . ?
B4 B8 B9 B10 101.44(15) . . . . ?
B4 B8 B9 B12 138.85(14) . . . . ?
B4 B8 B12 B7 101.11(14) . . . . ?
B4 B8 B12 B9 -36.84(13) . . . . ?
B4 B8 B12 B10 0.43(18) . . . . ?
B4 B8 B12 B11 64.14(17) . . . . ?
B4 B9 B10 B5 -37.03(13) . . . . ?
B4 B9 B10 B6 0.51(19) . . . . ?
B4 B9 B10 B11 63.64(17) . . . . ?
B4 B9 B10 B12 100.87(15) . . . . ?
B4 B9 B12 B7 -0.51(18) . . . . ?
B4 B9 B12 B8 36.81(12) . . . . ?
B4 B9 B12 B10 -101.72(14) . . . . ?
B4 B9 B12 B11 -64.12(17) . . . . ?
B5 C1 C2 B3 -109.52(14) . . . . ?
B5 C1 C2 B6 39.08(13) . . . . ?
B5 C1 C2 B7 -69.29(17) . . . . ?
B5 C1 C2 B11 -0.15(18) . . . . ?
B5 C1 B3 C2 101.97(16) . . . . ?
B5 C1 B3 C5 -148.72(15) . . . . ?
B5 C1 B3 B4 -35.79(14) . . . . ?
B5 C1 B3 B7 66.47(17) . . . . ?
B5 C1 B3 B8 5.54(18) . . . . ?
B5 C1 B4 S1 -115.13(15) . . . . ?
B5 C1 B4 B3 144.24(14) . . . . ?
B5 C1 B4 B8 102.64(14) . . . . ?
B5 C1 B4 B9 40.73(13) . . . . ?
B5 C1 B6 C2 -138.83(14) . . . . ?
B5 C1 B6 B10 -40.78(13) . . . . ?
B5 C1 B6 B11 -103.52(14) . . . . ?
B5 B4 B8 B3 101.67(14) . . . . ?
B5 B4 B8 B7 62.98(17) . . . . ?
B5 B4 B8 B9 -37.20(13) . . . . ?
B5 B4 B8 B12 -0.66(17) . . . . ?
B5 B4 B9 B8 138.09(14) . . . . ?
B5 B4 B9 B10 37.00(13) . . . . ?
B5 B4 B9 B12 101.10(15) . . . . ?
B5 B6 B10 B9 -37.43(13) . . . . ?
B5 B6 B10 B11 -137.52(14) . . . . ?
B5 B6 B10 B12 -100.22(15) . . . . ?
B5 B6 B11 C2 -95.12(14) . . . . ?
B5 B6 B11 B7 -62.47(17) . . . . ?
B5 B6 B11 B10 38.36(14) . . . . ?
B5 B6 B11 B12 0.89(19) . . . . ?
B5 B9 B10 B6 37.54(14) . . . . ?
B5 B9 B10 B11 100.67(15) . . . . ?
B5 B9 B10 B12 137.90(15) . . . . ?
B5 B9 B12 B7 63.38(17) . . . . ?
B5 B9 B12 B8 100.71(14) . . . . ?
B5 B9 B12 B10 -37.82(13) . . . . ?
B5 B9 B12 B11 -0.22(19) . . . . ?
B5 B10 B11 C2 2.17(18) . . . . ?
B5 B10 B11 B6 -37.88(13) . . . . ?
B5 B10 B11 B7 62.74(17) . . . . ?
B5 B10 B11 B12 100.15(15) . . . . ?
B5 B10 B12 B7 -63.14(18) . . . . ?
B5 B10 B12 B8 -0.03(18) . . . . ?
B5 B10 B12 B9 37.37(13) . . . . ?
B5 B10 B12 B11 -100.66(15) . . . . ?
B6 C1 C2 B3 -148.60(13) . . . . ?
B6 C1 C2 B7 -108.37(15) . . . . ?
B6 C1 C2 B11 -39.23(13) . . . . ?
B6 C1 B3 C2 30.82(13) . . . . ?
B6 C1 B3 C5 140.13(15) . . . . ?
B6 C1 B3 B4 -106.94(16) . . . . ?
B6 C1 B3 B7 -4.68(18) . . . . ?
B6 C1 B3 B8 -65.61(16) . . . . ?
B6 C1 B4 S1 -151.24(13) . . . . ?
B6 C1 B4 B3 108.13(15) . . . . ?
B6 C1 B4 B5 -36.11(14) . . . . ?
B6 C1 B4 B8 66.53(17) . . . . ?
B6 C1 B4 B9 4.63(18) . . . . ?
B6 C1 B5 B4 143.32(14) . . . . ?
B6 C1 B5 B9 102.15(15) . . . . ?
B6 C1 B5 B10 40.16(13) . . . . ?
B6 C2 B3 C1 -30.87(14) . . . . ?
B6 C2 B3 C5 -135.51(16) . . . . ?
B6 C2 B3 B4 4.64(18) . . . . ?
B6 C2 B3 B7 106.58(16) . . . . ?
B6 C2 B3 B8 65.74(17) . . . . ?
B6 C2 B7 B3 -107.97(15) . . . . ?
B6 C2 B7 B8 -66.21(17) . . . . ?
B6 C2 B7 B11 36.54(14) . . . . ?
B6 C2 B7 B12 -3.75(19) . . . . ?
B6 C2 B11 B7 -142.78(14) . . . . ?
B6 C2 B11 B10 -40.19(13) . . . . ?
B6 C2 B11 B12 -102.41(15) . . . . ?
B6 B5 B9 B4 101.88(14) . . . . ?
B6 B5 B9 B8 64.49(17) . . . . ?
B6 B5 B9 B10 -37.12(13) . . . . ?
B6 B5 B9 B12 0.76(18) . . . . ?
B6 B5 B10 B9 137.97(14) . . . . ?
B6 B5 B10 B11 37.80(13) . . . . ?
B6 B5 B10 B12 100.74(15) . . . . ?
B6 B10 B11 C2 40.05(12) . . . . ?
B6 B10 B11 B7 100.62(15) . . . . ?
B6 B10 B11 B12 138.03(15) . . . . ?
B6 B10 B12 B7 0.15(19) . . . . ?
B6 B10 B12 B8 63.26(18) . . . . ?
B6 B10 B12 B9 100.66(15) . . . . ?
B6 B10 B12 B11 -37.37(14) . . . . ?
B6 B11 B12 B7 -101.00(15) . . . . ?
B6 B11 B12 B8 -64.31(18) . . . . ?
B6 B11 B12 B9 -0.41(19) . . . . ?
B6 B11 B12 B10 37.18(14) . . . . ?
B7 C2 B3 C1 -137.44(14) . . . . ?
B7 C2 B3 C5 117.91(17) . . . . ?
B7 C2 B3 B4 -101.94(14) . . . . ?
B7 C2 B3 B8 -40.83(12) . . . . ?
B7 C2 B6 C1 101.71(15) . . . . ?
B7 C2 B6 B5 66.56(18) . . . . ?
B7 C2 B6 B10 3.87(19) . . . . ?
B7 C2 B6 B11 -36.92(14) . . . . ?
B7 C2 B11 B6 142.78(14) . . . . ?
B7 C2 B11 B10 102.59(15) . . . . ?
B7 C2 B11 B12 40.37(13) . . . . ?
B7 B3 B4 S1 152.79(12) . . . . ?
B7 B3 B4 C1 -93.67(14) . . . . ?
B7 B3 B4 B5 -62.13(16) . . . . ?
B7 B3 B4 B8 37.88(12) . . . . ?
B7 B3 B4 B9 1.01(16) . . . . ?
B7 B3 B8 B4 -136.90(14) . . . . ?
B7 B3 B8 B9 -99.79(15) . . . . ?
B7 B3 B8 B12 -36.54(13) . . . . ?
B7 B8 B9 B4 -101.32(14) . . . . ?
B7 B8 B9 B5 -63.72(17) . . . . ?
B7 B8 B9 B10 0.11(18) . . . . ?
B7 B8 B9 B12 37.53(13) . . . . ?
B7 B8 B12 B9 -137.96(14) . . . . ?
B7 B8 B12 B10 -100.68(15) . . . . ?
B7 B8 B12 B11 -36.97(13) . . . . ?
B7 B11 B12 B8 36.70(13) . . . . ?
B7 B11 B12 B9 100.60(15) . . . . ?
B7 B11 B12 B10 138.19(15) . . . . ?
B8 B3 B4 S1 114.91(14) . . . . ?
B8 B3 B4 C1 -131.55(14) . . . . ?
B8 B3 B4 B5 -100.00(15) . . . . ?
B8 B3 B4 B9 -36.87(12) . . . . ?
B8 B3 B7 C2 132.08(14) . . . . ?
B8 B3 B7 B11 100.43(15) . . . . ?
B8 B3 B7 B12 36.59(13) . . . . ?
B8 B4 B5 C1 -95.09(14) . . . . ?
B8 B4 B5 B6 -62.33(17) . . . . ?
B8 B4 B5 B9 37.42(13) . . . . ?
B8 B4 B5 B10 0.65(18) . . . . ?
B8 B4 B9 B5 -138.09(14) . . . . ?
B8 B4 B9 B10 -101.08(15) . . . . ?
B8 B4 B9 B12 -36.99(13) . . . . ?
B8 B7 B11 C2 96.35(14) . . . . ?
B8 B7 B11 B6 63.24(17) . . . . ?
B8 B7 B11 B10 0.36(18) . . . . ?
B8 B7 B11 B12 -37.11(13) . . . . ?
B8 B7 B12 B9 37.71(13) . . . . ?
B8 B7 B12 B10 101.27(15) . . . . ?
B8 B7 B12 B11 138.77(14) . . . . ?
B8 B9 B10 B5 -100.57(15) . . . . ?
B8 B9 B10 B6 -63.03(18) . . . . ?
B8 B9 B10 B11 0.10(18) . . . . ?
B8 B9 B10 B12 37.34(13) . . . . ?
B8 B9 B12 B7 -37.33(13) . . . . ?
B8 B9 B12 B10 -138.53(14) . . . . ?
B8 B9 B12 B11 -100.93(15) . . . . ?
B9 B4 B5 C1 -132.51(14) . . . . ?
B9 B4 B5 B6 -99.75(15) . . . . ?
B9 B4 B5 B10 -36.78(13) . . . . ?
B9 B4 B8 B3 138.86(13) . . . . ?
B9 B4 B8 B7 100.17(15) . . . . ?
B9 B4 B8 B12 36.54(13) . . . . ?
B9 B5 B6 C1 -96.04(14) . . . . ?
B9 B5 B6 C2 -61.65(16) . . . . ?
B9 B5 B6 B10 37.38(13) . . . . ?
B9 B5 B6 B11 -1.02(18) . . . . ?
B9 B5 B10 B6 -137.97(14) . . . . ?
B9 B5 B10 B11 -100.17(15) . . . . ?
B9 B5 B10 B12 -37.23(13) . . . . ?
B9 B8 B12 B7 137.96(14) . . . . ?
B9 B8 B12 B10 37.28(13) . . . . ?
B9 B8 B12 B11 100.98(15) . . . . ?
B9 B10 B11 C2 -60.85(17) . . . . ?
B9 B10 B11 B6 -100.90(15) . . . . ?
B9 B10 B11 B7 -0.28(19) . . . . ?
B9 B10 B11 B12 37.13(13) . . . . ?
B9 B10 B12 B7 -100.51(15) . . . . ?
B9 B10 B12 B8 -37.40(13) . . . . ?
B9 B10 B12 B11 -138.03(15) . . . . ?
B10 B5 B6 C1 -133.42(14) . . . . ?
B10 B5 B6 C2 -99.02(15) . . . . ?
B10 B5 B6 B11 -38.40(14) . . . . ?
B10 B5 B9 B4 139.00(14) . . . . ?
B10 B5 B9 B8 101.61(15) . . . . ?
B10 B5 B9 B12 37.88(14) . . . . ?
B10 B6 B11 C2 -133.48(14) . . . . ?
B10 B6 B11 B7 -100.83(15) . . . . ?
B10 B6 B11 B12 -37.47(14) . . . . ?
B10 B9 B12 B7 101.20(15) . . . . ?
B10 B9 B12 B8 138.53(14) . . . . ?
B10 B9 B12 B11 37.60(14) . . . . ?
B10 B11 B12 B7 -138.19(15) . . . . ?
B10 B11 B12 B8 -101.49(15) . . . . ?
B10 B11 B12 B9 -37.59(14) . . . . ?
B11 C2 B3 C1 -101.89(16) . . . . ?
B11 C2 B3 C5 153.47(15) . . . . ?
B11 C2 B3 B4 -66.39(17) . . . . ?
B11 C2 B3 B7 35.55(15) . . . . ?
B11 C2 B3 B8 -5.28(18) . . . . ?
B11 C2 B6 C1 138.64(14) . . . . ?
B11 C2 B6 B5 103.48(15) . . . . ?
B11 C2 B6 B10 40.79(13) . . . . ?
B11 C2 B7 B3 -144.51(14) . . . . ?
B11 C2 B7 B8 -102.75(15) . . . . ?
B11 C2 B7 B12 -40.29(13) . . . . ?
B11 B6 B10 B5 137.52(14) . . . . ?
B11 B6 B10 B9 100.09(15) . . . . ?
B11 B6 B10 B12 37.30(14) . . . . ?
B11 B7 B8 B3 -102.67(15) . . . . ?
B11 B7 B8 B4 -63.78(17) . . . . ?
B11 B7 B8 B9 -0.29(18) . . . . ?
B11 B7 B8 B12 36.90(13) . . . . ?
B11 B7 B12 B8 -138.77(15) . . . . ?
B11 B7 B12 B9 -101.06(15) . . . . ?
B11 B7 B12 B10 -37.50(14) . . . . ?
B11 B10 B12 B7 37.52(14) . . . . ?
B11 B10 B12 B8 100.62(15) . . . . ?
B11 B10 B12 B9 138.03(15) . . . . ?
B12 B7 B8 B3 -139.57(14) . . . . ?
B12 B7 B8 B4 -100.69(15) . . . . ?
B12 B7 B8 B9 -37.19(13) . . . . ?
B12 B7 B11 C2 133.46(15) . . . . ?
B12 B7 B11 B6 100.35(15) . . . . ?
B12 B7 B11 B10 37.47(14) . . . . ?
B12 B8 B9 B4 -138.85(14) . . . . ?
B12 B8 B9 B5 -101.25(15) . . . . ?
B12 B8 B9 B10 -37.42(13) . . . . ?
B12 B9 B10 B5 -137.90(15) . . . . ?
B12 B9 B10 B6 -100.36(16) . . . . ?
B12 B9 B10 B11 -37.23(13) . . . . ?
B12 B10 B11 C2 -97.98(15) . . . . ?
B12 B10 B11 B6 -138.03(15) . . . . ?
B12 B10 B11 B7 -37.41(14) . . . . ?
